data_2216114
loop_
_publ_author_name
'Dahlenburg, Lutz'
'Menzel, Ralf'
'Heinemann, Frank W.'

_publ_section_title
;(<i>OC</i>-6-13)-Bis(acetone)dihydridobis(tricyclohexylphosphine)iridium(III)
 tetrafluoridoborate acetone solvate
;
_journal_coeditor_code SI2038
_journal_issue 11
_journal_name_full 'Acta Crystallographica Section E'
_journal_page_first m2769
_journal_page_last m2770
_journal_paper_doi 10.1107/S1600536807050970
_journal_volume 63
_journal_year 2007
_chemical_formula_iupac '[Ir H2 (C18 H33 P)2 (C3 H6 O)2] B F4 , C3 H6 O'
_chemical_formula_moiety 'C42 H80 Ir O2 P2 + , B F4 - , C3 H6 O'
_chemical_formula_sum 'C45 H86 B F4 Ir O3 P2'
_chemical_formula_weight 1016.09
_chemical_name_systematic
;
(<i>OC</i>-6-13)-Bis(acetone)dihydridobis(tricyclohexylphosphine)iridium(III)
tetrafluoridoborate acetone solvate
;
_space_group_IT_number 14
_symmetry_cell_setting monoclinic
_symmetry_space_group_name_Hall '-P 2ybc'
_symmetry_space_group_name_H-M 'P 1 21/c 1'
_atom_sites_solution_hydrogens mixed
_atom_sites_solution_primary direct
_atom_sites_solution_secondary difmap
_audit_creation_method 'WinGX routine CIF_UPDATE'
_cell_angle_alpha 90
_cell_angle_beta 102.060(5)
_cell_angle_gamma 90
_cell_formula_units_Z 4
_cell_length_a 10.2180(10)
_cell_length_b 25.199(4)
_cell_length_c 19.6210(10)
_cell_measurement_reflns_used 244
_cell_measurement_temperature 100(2)
_cell_measurement_theta_max 20
_cell_measurement_theta_min 6
_cell_volume 4940.6(10)
_computing_cell_refinement 'COLLECT (Bruker, 2002)'
_computing_data_collection 'COLLECT (Bruker, 2002)'
_computing_data_reduction 'COLLECT (Bruker, 2002)'
_computing_molecular_graphics 'ORTEP-3 for Windows (Farrugia, 1997)'
_computing_publication_material 'WinGX (Farrugia, 1999)'
_computing_structure_refinement 'SHELXL97 (Sheldrick, 1997)'
_computing_structure_solution 'SIR97 (Altomare <i>et al.</i>,  1999)'
_diffrn_ambient_temperature 100(2)
_diffrn_detector_area_resol_mean 9
_diffrn_measured_fraction_theta_full 0.998
_diffrn_measured_fraction_theta_max 0.998
_diffrn_measurement_device_type 'Nonius KappaCCD area-detector'
_diffrn_measurement_method
;
\f- and \w-rotations with 1.10 \% and 55 sec per frame
;
_diffrn_radiation_monochromator graphite
_diffrn_radiation_type MoK\a
_diffrn_radiation_wavelength 0.71073
_diffrn_reflns_av_R_equivalents 0.0491
_diffrn_reflns_limit_h_max 13
_diffrn_reflns_limit_h_min -13
_diffrn_reflns_limit_k_max 34
_diffrn_reflns_limit_k_min -34
_diffrn_reflns_limit_l_max 26
_diffrn_reflns_limit_l_min -26
_diffrn_reflns_number 111705
_diffrn_reflns_theta_full 28.7
_diffrn_reflns_theta_max 28.7
_diffrn_reflns_theta_min 2.97
_exptl_absorpt_coefficient_mu 2.818
_exptl_absorpt_correction_T_max 0.687
_exptl_absorpt_correction_T_min 0.562
_exptl_absorpt_correction_type integration
_exptl_absorpt_process_details '(Gaussian; Coppens <i>et al.</i>,  1965)'
_exptl_crystal_colour yellow
_exptl_crystal_density_diffrn 1.366
_exptl_crystal_density_method 'not measured'
_exptl_crystal_description irregular
_exptl_crystal_F_000 2112
_exptl_crystal_size_max 0.20
_exptl_crystal_size_mid 0.18
_exptl_crystal_size_min 0.17
_refine_diff_density_max 0.54
_refine_diff_density_min -0.517
_refine_ls_extinction_method none
_refine_ls_goodness_of_fit_ref 1.039
_refine_ls_hydrogen_treatment mixed
_refine_ls_matrix_type full
_refine_ls_number_parameters 544
_refine_ls_number_reflns 12737
_refine_ls_number_restraints 39
_refine_ls_restrained_S_all 1.042
_refine_ls_R_factor_all 0.0399
_refine_ls_R_factor_gt 0.0240
_refine_ls_shift/su_max 0.004
_refine_ls_shift/su_mean 0.000
_refine_ls_structure_factor_coef Fsqd
_refine_ls_weighting_details 'w = 1/[\s^2^(Fo^2^)+(0.0135P)^2^+3.6535P] where P=(Fo^2^+2Fc^2^)/3'
_refine_ls_weighting_scheme calc
_refine_ls_wR_factor_gt 0.0398
_refine_ls_wR_factor_ref 0.0433
_reflns_number_gt 10353
_reflns_number_total 12737
_reflns_threshold_expression I>2\s(I)
_cod_data_source_file si2038.cif
_cod_data_source_block I
_cod_original_sg_symbol_H-M 'P 21/c'
_cod_database_code 2216114
_cod_database_fobs_code 2216114

loop_
_symmetry_equiv_pos_as_xyz
'x, y, z'
'-x, y+1/2, -z+1/2'
'-x, -y, -z'
'x, -y-1/2, z-1/2'

loop_
_atom_site_type_symbol
_atom_site_label
_atom_site_fract_x
_atom_site_fract_y
_atom_site_fract_z
_atom_site_U_iso_or_equiv
_atom_site_adp_type
_atom_site_calc_flag
_atom_site_refinement_flags
_atom_site_occupancy
_atom_site_disorder_assembly
_atom_site_disorder_group
Ir Ir1 0.284245(8) 0.460836(3) 0.267476(4) 0.00798(2) Uani d D 1 . .
H H1 0.2025(16) 0.4558(8) 0.3224(9) 0.010 Uiso d D 1 . .
H H2 0.4088(14) 0.4555(8) 0.3262(9) 0.010 Uiso d D 1 . .
P P1 0.28670(6) 0.368517(19) 0.26606(3) 0.00904(10) Uani d . 1 . .
P P2 0.29923(5) 0.549912(19) 0.29715(3) 0.00913(10) Uani d . 1 . .
O O1 0.41473(14) 0.46566(6) 0.18679(7) 0.0136(3) Uani d . 1 . .
O O2 0.11784(13) 0.46847(5) 0.17367(7) 0.0108(3) Uani d . 1 . .
C C1 0.2342(2) 0.33866(8) 0.34236(10) 0.0113(4) Uani d . 1 . .
H H1A 0.2436 0.2993 0.3390 0.014 Uiso calc R 1 . .
C C2 0.0868(2) 0.35053(8) 0.34315(10) 0.0141(4) Uani d . 1 . .
H H2A 0.0731 0.3894 0.3430 0.017 Uiso calc R 1 . .
H H2B 0.0290 0.3359 0.3005 0.017 Uiso calc R 1 . .
C C3 0.0458(2) 0.32642(9) 0.40740(10) 0.0159(4) Uani d . 1 . .
H H3A -0.0470 0.3372 0.4082 0.019 Uiso calc R 1 . .
H H3B 0.0480 0.2872 0.4043 0.019 Uiso calc R 1 . .
C C4 0.1392(2) 0.34446(9) 0.47470(11) 0.0160(5) Uani d . 1 . .
H H4A 0.1309 0.3833 0.4800 0.019 Uiso calc R 1 . .
H H4B 0.1128 0.3271 0.5150 0.019 Uiso calc R 1 . .
C C5 0.2838(2) 0.33051(9) 0.47383(10) 0.0150(4) Uani d . 1 . .
H H5A 0.2933 0.2915 0.4710 0.018 Uiso calc R 1 . .
H H5B 0.3430 0.3429 0.5175 0.018 Uiso calc R 1 . .
C C6 0.3258(2) 0.35675(8) 0.41109(10) 0.0137(4) Uani d . 1 . .
H H6A 0.4196 0.3472 0.4107 0.016 Uiso calc R 1 . .
H H6B 0.3207 0.3958 0.4153 0.016 Uiso calc R 1 . .
C C7 0.4517(2) 0.33716(8) 0.26411(10) 0.0111(4) Uani d . 1 . .
H H7 0.4538 0.3330 0.2137 0.013 Uiso calc R 1 . .
C C8 0.5737(2) 0.37216(8) 0.29526(11) 0.0131(4) Uani d . 1 . .
H H8A 0.5615 0.4080 0.2741 0.016 Uiso calc R 1 . .
H H8B 0.5804 0.3760 0.3461 0.016 Uiso calc R 1 . .
C C9 0.7031(2) 0.34750(8) 0.28166(11) 0.0161(5) Uani d . 1 . .
H H9A 0.7802 0.3696 0.3041 0.019 Uiso calc R 1 . .
H H9B 0.6998 0.3472 0.2309 0.019 Uiso calc R 1 . .
C C10 0.7234(2) 0.29056(8) 0.30994(12) 0.0184(5) Uani d . 1 . .
H H10A 0.8034 0.2750 0.2966 0.022 Uiso calc R 1 . .
H H10B 0.7392 0.2913 0.3615 0.022 Uiso calc R 1 . .
C C11 0.6014(2) 0.25610(9) 0.28129(12) 0.0178(5) Uani d . 1 . .
H H11A 0.6143 0.2205 0.3031 0.021 Uiso calc R 1 . .
H H11B 0.5927 0.2516 0.2304 0.021 Uiso calc R 1 . .
C C12 0.4729(2) 0.28085(8) 0.29554(11) 0.0149(4) Uani d . 1 . .
H H12A 0.4784 0.2827 0.3465 0.018 Uiso calc R 1 . .
H H12B 0.3955 0.2582 0.2750 0.018 Uiso calc R 1 . .
C C13 0.1699(2) 0.33971(8) 0.18943(10) 0.0124(4) Uani d . 1 . .
H H13 0.0807 0.3562 0.1889 0.015 Uiso calc R 1 . .
C C14 0.1472(2) 0.27940(8) 0.18914(11) 0.0180(5) Uani d . 1 . .
H H14A 0.2318 0.2609 0.1872 0.022 Uiso calc R 1 . .
H H14B 0.1200 0.2688 0.2327 0.022 Uiso calc R 1 . .
C C15 0.0383(2) 0.26304(9) 0.12626(12) 0.0232(5) Uani d . 1 . .
H H15A 0.0275 0.2240 0.1260 0.028 Uiso calc R 1 . .
H H15B -0.0480 0.2793 0.1303 0.028 Uiso calc R 1 . .
C C16 0.0744(2) 0.28069(9) 0.05804(12) 0.0242(5) Uani d . 1 . .
H H16A 0.1555 0.2615 0.0516 0.029 Uiso calc R 1 . .
H H16B 0.0004 0.2715 0.0186 0.029 Uiso calc R 1 . .
C C17 0.1001(2) 0.34030(9) 0.05797(11) 0.0202(5) Uani d . 1 . .
H H17A 0.0161 0.3596 0.0592 0.024 Uiso calc R 1 . .
H H17B 0.1287 0.3503 0.0145 0.024 Uiso calc R 1 . .
C C18 0.2081(2) 0.35652(9) 0.12081(10) 0.0147(5) Uani d . 1 . .
H H18A 0.2204 0.3955 0.1206 0.018 Uiso calc R 1 . .
H H18B 0.2941 0.3397 0.1174 0.018 Uiso calc R 1 . .
C C19 0.1703(2) 0.59093(8) 0.23935(10) 0.0115(4) Uani d . 1 . .
H H19 0.0854 0.5701 0.2341 0.014 Uiso calc R 1 . .
C C20 0.1990(2) 0.59394(8) 0.16537(10) 0.0144(4) Uani d . 1 . .
H H20A 0.2749 0.6183 0.1653 0.017 Uiso calc R 1 . .
H H20B 0.2242 0.5584 0.1510 0.017 Uiso calc R 1 . .
C C21 0.0750(2) 0.61381(9) 0.11372(11) 0.0165(5) Uani d . 1 . .
H H21A 0.0008 0.5882 0.1119 0.020 Uiso calc R 1 . .
H H21B 0.0950 0.6161 0.0666 0.020 Uiso calc R 1 . .
C C22 0.0319(2) 0.66848(9) 0.13532(11) 0.0188(5) Uani d . 1 . .
H H22A 0.1011 0.6950 0.1310 0.023 Uiso calc R 1 . .
H H22B -0.0527 0.6791 0.1036 0.023 Uiso calc R 1 . .
C C23 0.0118(2) 0.66789(9) 0.21033(11) 0.0199(5) Uani d . 1 . .
H H23A -0.0665 0.6455 0.2129 0.024 Uiso calc R 1 . .
H H23B -0.0075 0.7044 0.2241 0.024 Uiso calc R 1 . .
C C24 0.1351(2) 0.64662(8) 0.26185(11) 0.0160(5) Uani d . 1 . .
H H24A 0.2119 0.6708 0.2630 0.019 Uiso calc R 1 . .
H H24B 0.1161 0.6451 0.3093 0.019 Uiso calc R 1 . .
C C25 0.2682(2) 0.56519(8) 0.38504(10) 0.0115(4) Uani d . 1 . .
H H25 0.2741 0.6046 0.3905 0.014 Uiso calc R 1 . .
C C26 0.1266(2) 0.54915(8) 0.39223(11) 0.0157(5) Uani d . 1 . .
H H26A 0.0602 0.5654 0.3539 0.019 Uiso calc R 1 . .
H H26B 0.1172 0.5101 0.3880 0.019 Uiso calc R 1 . .
C C27 0.0977(2) 0.56690(10) 0.46231(11) 0.0209(5) Uani d . 1 . .
H H27A 0.0081 0.5540 0.4664 0.025 Uiso calc R 1 . .
H H27B 0.0966 0.6062 0.4642 0.025 Uiso calc R 1 . .
C C28 0.2031(2) 0.54562(10) 0.52352(11) 0.0234(5) Uani d . 1 . .
H H28A 0.1864 0.5604 0.5677 0.028 Uiso calc R 1 . .
H H28B 0.1955 0.5065 0.5256 0.028 Uiso calc R 1 . .
C C29 0.3438(2) 0.56049(9) 0.51579(11) 0.0173(5) Uani d . 1 . .
H H29A 0.4100 0.5444 0.5544 0.021 Uiso calc R 1 . .
H H29B 0.3544 0.5995 0.5190 0.021 Uiso calc R 1 . .
C C30 0.3711(2) 0.54132(9) 0.44602(10) 0.0134(4) Uani d . 1 . .
H H30A 0.3660 0.5021 0.4439 0.016 Uiso calc R 1 . .
H H30B 0.4625 0.5520 0.4421 0.016 Uiso calc R 1 . .
C C31 0.4636(2) 0.57988(8) 0.29324(10) 0.0102(4) Uani d . 1 . .
H H31 0.4598 0.5878 0.2429 0.012 Uiso calc R 1 . .
C C32 0.4943(2) 0.63318(8) 0.33186(11) 0.0146(4) Uani d . 1 . .
H H32A 0.4197 0.6582 0.3154 0.018 Uiso calc R 1 . .
H H32B 0.5011 0.6275 0.3824 0.018 Uiso calc R 1 . .
C C33 0.6248(2) 0.65754(9) 0.31986(12) 0.0194(5) Uani d . 1 . .
H H33A 0.6437 0.6906 0.3475 0.023 Uiso calc R 1 . .
H H33B 0.6144 0.6669 0.2700 0.023 Uiso calc R 1 . .
C C34 0.7431(2) 0.61922(9) 0.34073(12) 0.0183(5) Uani d . 1 . .
H H34A 0.7610 0.6133 0.3917 0.022 Uiso calc R 1 . .
H H34B 0.8242 0.6352 0.3290 0.022 Uiso calc R 1 . .
C C35 0.7132(2) 0.56596(9) 0.30276(11) 0.0162(5) Uani d . 1 . .
H H35A 0.7054 0.5714 0.2521 0.019 Uiso calc R 1 . .
H H35B 0.7882 0.5411 0.3192 0.019 Uiso calc R 1 . .
C C36 0.58314(19) 0.54158(8) 0.31571(10) 0.0133(4) Uani d . 1 . .
H H36A 0.5937 0.5332 0.3659 0.016 Uiso calc R 1 . .
H H36B 0.5648 0.5080 0.2892 0.016 Uiso calc R 1 . .
C C37 0.5669(2) 0.46118(11) 0.11183(12) 0.0256(5) Uani d . 1 . .
H H37A 0.6069 0.4950 0.1022 0.031 Uiso calc R 1 . .
H H37B 0.5582 0.4379 0.0711 0.031 Uiso calc R 1 . .
H H37C 0.6242 0.4442 0.1522 0.031 Uiso calc R 1 . .
C C38 0.4313(2) 0.47117(8) 0.12710(11) 0.0144(4) Uani d . 1 . .
C C39 0.3235(2) 0.48740(9) 0.06649(11) 0.0192(5) Uani d . 1 . .
H H39A 0.2376 0.4890 0.0812 0.023 Uiso calc R 1 . .
H H39B 0.3178 0.4614 0.0288 0.023 Uiso calc R 1 . .
H H39C 0.3445 0.5224 0.0499 0.023 Uiso calc R 1 . .
C C40 -0.0856(2) 0.46968(9) 0.08943(11) 0.0190(5) Uani d . 1 . .
H H40A -0.0248 0.4696 0.0568 0.023 Uiso calc R 1 . .
H H40B -0.1409 0.5018 0.0823 0.023 Uiso calc R 1 . .
H H40C -0.1433 0.4383 0.0813 0.023 Uiso calc R 1 . .
C C41 -0.0053(2) 0.46875(8) 0.16295(11) 0.0131(4) Uani d . 1 . .
C C42 -0.0809(2) 0.46771(10) 0.22023(11) 0.0232(5) Uani d . 1 . .
H H42A -0.0183 0.4717 0.2652 0.028 Uiso calc R 1 . .
H H42B -0.1283 0.4338 0.2193 0.028 Uiso calc R 1 . .
H H42C -0.1456 0.4969 0.2139 0.028 Uiso calc R 1 . .
O O3 0.2746(2) 0.84436(9) 0.41579(13) 0.0681(7) Uani d . 1 . .
C C43 0.3208(3) 0.80391(15) 0.52688(16) 0.0534(9) Uani d . 1 . .
H H43A 0.2404 0.8229 0.5331 0.064 Uiso calc R 1 . .
H H43B 0.3983 0.8165 0.5614 0.064 Uiso calc R 1 . .
H H43C 0.3089 0.7658 0.5332 0.064 Uiso calc R 1 . .
C C44 0.3432(3) 0.81387(11) 0.45587(14) 0.0342(6) Uani d . 1 . .
C C45 0.4556(3) 0.78411(16) 0.43585(17) 0.0606(10) Uani d . 1 . .
H H45A 0.4384 0.7459 0.4374 0.073 Uiso calc R 1 . .
H H45B 0.5394 0.7926 0.4685 0.073 Uiso calc R 1 . .
H H45C 0.4629 0.7942 0.3886 0.073 Uiso calc R 1 . .
B B1 0.63333(11) 0.88431(5) 0.59616(6) 0.0282(6) Uani d G 1 . .
F F1 0.74063(11) 0.91865(5) 0.61781(7) 0.0412(4) Uani d G 1 A .
F F2 0.52168(13) 0.90752(10) 0.61630(14) 0.0564(10) Uani d PG 0.65 A 1
F F3 0.6589(2) 0.83624(6) 0.62953(14) 0.0490(9) Uani d PG 0.65 A 1
F F4 0.6068(2) 0.87863(10) 0.52580(6) 0.0632(12) Uani d PG 0.65 A 1
F F2A 0.53400(16) 0.89281(10) 0.63199(12) 0.040(3) Uani d PGU 0.25 A 2
F F3A 0.6728(2) 0.83142(4) 0.60168(16) 0.047(3) Uani d PGU 0.25 A 2
F F4A 0.5812(2) 0.89353(10) 0.52508(7) 0.042(3) Uani d PGU 0.25 A 2
F F2B 0.5769(2) 0.86477(11) 0.64814(9) 0.045(5) Uani d PGU 0.10 A 3
F F3B 0.6844(2) 0.84045(7) 0.56388(15) 0.061(6) Uani d PGU 0.10 A 3
F F4B 0.53435(17) 0.90809(8) 0.54592(12) 0.051(6) Uani d PGU 0.10 A 3

loop_
_atom_site_aniso_label
_atom_site_aniso_U_11
_atom_site_aniso_U_22
_atom_site_aniso_U_33
_atom_site_aniso_U_12
_atom_site_aniso_U_13
_atom_site_aniso_U_23
Ir1 0.00797(4) 0.00727(3) 0.00852(4) 0.00048(4) 0.00131(2) -0.00013(3)
P1 0.0090(2) 0.0085(2) 0.0092(2) 0.0000(2) 0.00099(18) -0.0004(2)
P2 0.0093(2) 0.0083(3) 0.0095(2) 0.00102(19) 0.00132(19) 0.00001(18)
O1 0.0153(7) 0.0139(7) 0.0122(7) -0.0019(6) 0.0046(6) -0.0008(6)
O2 0.0083(7) 0.0106(7) 0.0129(7) 0.0007(6) 0.0008(5) -0.0003(5)
C1 0.0118(10) 0.0098(10) 0.0122(10) -0.0011(8) 0.0027(8) 0.0001(8)
C2 0.0124(11) 0.0166(11) 0.0127(10) -0.0005(8) 0.0009(8) 0.0002(8)
C3 0.0152(11) 0.0178(11) 0.0156(11) -0.0030(9) 0.0055(9) 0.0013(8)
C4 0.0177(12) 0.0177(11) 0.0137(11) -0.0019(9) 0.0061(9) 0.0012(8)
C5 0.0178(11) 0.0170(11) 0.0098(10) -0.0002(9) 0.0021(8) 0.0024(8)
C6 0.0138(11) 0.0153(11) 0.0122(10) -0.0004(9) 0.0032(8) -0.0010(8)
C7 0.0104(10) 0.0113(10) 0.0117(10) 0.0023(8) 0.0026(8) -0.0016(8)
C8 0.0117(11) 0.0129(10) 0.0140(11) 0.0003(8) 0.0014(8) -0.0007(8)
C9 0.0112(11) 0.0172(11) 0.0193(11) 0.0006(9) 0.0021(9) 0.0014(9)
C10 0.0124(11) 0.0151(11) 0.0266(13) 0.0041(9) 0.0017(9) -0.0002(9)
C11 0.0167(12) 0.0136(11) 0.0218(12) 0.0051(9) 0.0009(9) -0.0005(9)
C12 0.0129(11) 0.0106(10) 0.0197(11) 0.0006(8) -0.0004(9) -0.0013(8)
C13 0.0100(10) 0.0142(10) 0.0118(10) -0.0016(8) -0.0001(8) -0.0025(8)
C14 0.0209(12) 0.0141(11) 0.0168(11) -0.0025(9) -0.0011(9) -0.0010(8)
C15 0.0248(13) 0.0176(12) 0.0239(13) -0.0068(10) -0.0025(10) -0.0051(9)
C16 0.0279(14) 0.0217(12) 0.0180(12) 0.0010(10) -0.0063(10) -0.0101(9)
C17 0.0246(13) 0.0206(12) 0.0129(11) 0.0007(10) -0.0019(9) -0.0033(9)
C18 0.0152(11) 0.0169(11) 0.0113(10) 0.0002(9) 0.0013(8) -0.0018(8)
C19 0.0096(10) 0.0114(10) 0.0121(10) 0.0012(8) -0.0009(8) 0.0007(8)
C20 0.0161(11) 0.0147(11) 0.0122(10) 0.0028(9) 0.0024(8) 0.0019(8)
C21 0.0190(12) 0.0163(11) 0.0126(11) 0.0037(9) -0.0002(9) 0.0003(8)
C22 0.0200(12) 0.0153(11) 0.0177(11) 0.0045(9) -0.0039(9) 0.0029(9)
C23 0.0202(12) 0.0167(11) 0.0209(12) 0.0108(9) -0.0001(9) -0.0014(9)
C24 0.0190(12) 0.0133(10) 0.0141(11) 0.0049(9) 0.0000(9) -0.0015(8)
C25 0.0137(11) 0.0111(10) 0.0101(10) 0.0014(8) 0.0033(8) -0.0006(8)
C26 0.0139(11) 0.0176(12) 0.0164(11) 0.0010(8) 0.0050(8) -0.0018(8)
C27 0.0172(12) 0.0259(13) 0.0224(12) -0.0008(10) 0.0106(10) -0.0046(10)
C28 0.0282(13) 0.0285(14) 0.0159(11) 0.0005(11) 0.0101(10) -0.0011(10)
C29 0.0203(12) 0.0194(11) 0.0118(11) 0.0031(9) 0.0023(9) -0.0001(8)
C30 0.0148(10) 0.0140(10) 0.0117(10) 0.0003(9) 0.0033(8) 0.0017(8)
C31 0.0100(10) 0.0105(10) 0.0103(10) -0.0006(8) 0.0028(8) 0.0009(7)
C32 0.0136(11) 0.0107(10) 0.0192(11) -0.0008(8) 0.0028(9) -0.0003(8)
C33 0.0200(12) 0.0131(11) 0.0250(12) -0.0061(9) 0.0044(10) -0.0011(9)
C34 0.0138(11) 0.0207(12) 0.0207(12) -0.0052(9) 0.0045(9) -0.0018(9)
C35 0.0106(11) 0.0206(12) 0.0177(11) 0.0006(9) 0.0036(9) -0.0019(9)
C36 0.0104(10) 0.0116(9) 0.0176(10) 0.0008(9) 0.0022(8) -0.0006(9)
C37 0.0163(11) 0.0397(14) 0.0225(12) 0.0032(12) 0.0082(9) 0.0049(11)
C38 0.0135(11) 0.0119(11) 0.0181(11) -0.0014(8) 0.0043(8) 0.0000(8)
C39 0.0200(12) 0.0241(12) 0.0141(11) 0.0031(10) 0.0053(9) 0.0017(9)
C40 0.0141(11) 0.0242(13) 0.0167(11) 0.0025(9) -0.0015(9) -0.0010(9)
C41 0.0132(10) 0.0074(10) 0.0176(11) 0.0016(8) 0.0010(8) -0.0001(8)
C42 0.0154(11) 0.0352(15) 0.0190(12) 0.0022(10) 0.0034(9) 0.0022(10)
O3 0.0511(15) 0.0535(15) 0.0860(18) -0.0109(12) -0.0170(13) 0.0303(13)
C43 0.045(2) 0.076(3) 0.0460(19) -0.0144(18) 0.0257(16) -0.0103(17)
C44 0.0280(15) 0.0336(15) 0.0383(16) -0.0072(12) 0.0011(12) 0.0046(12)
C45 0.054(2) 0.089(3) 0.044(2) -0.001(2) 0.0210(17) -0.0189(19)
B1 0.0293(16) 0.0300(16) 0.0256(16) -0.0019(13) 0.0059(13) 0.0038(12)
F1 0.0244(8) 0.0388(10) 0.0593(11) -0.0064(7) 0.0062(8) -0.0015(8)
F2 0.0292(19) 0.0468(18) 0.097(3) 0.0002(14) 0.0225(18) -0.0071(19)
F3 0.048(2) 0.0413(19) 0.056(2) -0.0039(15) 0.0060(15) 0.0273(14)
F4 0.111(3) 0.055(2) 0.025(2) -0.029(2) 0.0166(19) 0.0024(13)
F2A 0.033(5) 0.073(6) 0.019(3) -0.008(4) 0.018(3) -0.019(4)
F3A 0.047(5) 0.033(4) 0.057(6) 0.000(3) 0.000(4) 0.023(3)
F4A 0.053(5) 0.046(5) 0.024(5) -0.010(4) 0.000(4) 0.010(3)
F2B 0.045(8) 0.054(9) 0.035(8) -0.016(7) 0.003(7) 0.016(7)
F3B 0.052(9) 0.067(9) 0.063(9) 0.013(7) 0.009(7) -0.026(8)
F4B 0.048(9) 0.040(8) 0.055(9) 0.000(7) -0.010(7) 0.012(7)

loop_
_atom_type_symbol
_atom_type_description
_atom_type_scat_dispersion_real
_atom_type_scat_dispersion_imag
_atom_type_scat_source
C C 0.0033 0.0016 'International Tables Vol C Tables 4.2.6.8 and 6.1.1.4'
H H 0.0000 0.0000 'International Tables Vol C Tables 4.2.6.8 and 6.1.1.4'
B B 0.0013 0.0007 'International Tables Vol C Tables 4.2.6.8 and 6.1.1.4'
O O 0.0106 0.0060 'International Tables Vol C Tables 4.2.6.8 and 6.1.1.4'
F F 0.0171 0.0103 'International Tables Vol C Tables 4.2.6.8 and 6.1.1.4'
P P 0.1023 0.0942 'International Tables Vol C Tables 4.2.6.8 and 6.1.1.4'
Ir Ir -1.4442 7.9887 'International Tables Vol C Tables 4.2.6.8 and 6.1.1.4'

loop_
_exptl_crystal_face_index_h
_exptl_crystal_face_index_k
_exptl_crystal_face_index_l
_exptl_crystal_face_perp_dist
1 0 0 0.07
-1 0 0 0.13
0 1 0 0.09
0 -1 0 0.08
0 0 1 0.11
0 0 -1 0.13
0 2 -1 0.111
0 -8 -7 0.099
1 0 -1 0.048
-1 0 1 0.113

loop_
_geom_angle_atom_site_label_1
_geom_angle_atom_site_label_2
_geom_angle_atom_site_label_3
_geom_angle
_geom_angle_publ_flag
O2 Ir1 O1 83.00(5) yes
O2 Ir1 P2 97.03(4) yes
O1 Ir1 P2 96.06(4) yes
O2 Ir1 P1 94.84(4) yes
O1 Ir1 P1 92.05(4) yes
P2 Ir1 P1 166.350(19) yes
O2 Ir1 H1 99.0(7) ?
O1 Ir1 H1 177.4(7) ?
P2 Ir1 H1 85.3(8) ?
P1 Ir1 H1 86.2(8) ?
O2 Ir1 H2 173.7(7) ?
O1 Ir1 H2 90.7(7) ?
P2 Ir1 H2 84.0(8) ?
P1 Ir1 H2 84.9(8) ?
H1 Ir1 H2 87.2(8) ?
C1 P1 C13 104.43(9) ?
C1 P1 C7 105.05(9) ?
C13 P1 C7 104.34(9) ?
C1 P1 Ir1 113.01(7) ?
C13 P1 Ir1 113.14(7) ?
C7 P1 Ir1 115.77(7) ?
C25 P2 C31 106.58(9) ?
C25 P2 C19 102.35(9) ?
C31 P2 C19 106.27(9) ?
C25 P2 Ir1 114.78(7) ?
C31 P2 Ir1 113.35(6) ?
C19 P2 Ir1 112.56(7) ?
C38 O1 Ir1 152.71(14) ?
C41 O2 Ir1 135.60(13) ?
C2 C1 C6 110.51(17) ?
C2 C1 P1 112.25(14) ?
C6 C1 P1 111.20(14) ?
C2 C1 H1A 107.6 ?
C6 C1 H1A 107.6 ?
P1 C1 H1A 107.6 ?
C3 C2 C1 111.52(17) ?
C3 C2 H2A 109.3 ?
C1 C2 H2A 109.3 ?
C3 C2 H2B 109.3 ?
C1 C2 H2B 109.3 ?
H2A C2 H2B 108.0 ?
C4 C3 C2 111.36(17) ?
C4 C3 H3A 109.4 ?
C2 C3 H3A 109.4 ?
C4 C3 H3B 109.4 ?
C2 C3 H3B 109.4 ?
H3A C3 H3B 108.0 ?
C5 C4 C3 110.73(17) ?
C5 C4 H4A 109.5 ?
C3 C4 H4A 109.5 ?
C5 C4 H4B 109.5 ?
C3 C4 H4B 109.5 ?
H4A C4 H4B 108.1 ?
C4 C5 C6 110.10(17) ?
C4 C5 H5A 109.6 ?
C6 C5 H5A 109.6 ?
C4 C5 H5B 109.6 ?
C6 C5 H5B 109.6 ?
H5A C5 H5B 108.2 ?
C5 C6 C1 110.74(17) ?
C5 C6 H6A 109.5 ?
C1 C6 H6A 109.5 ?
C5 C6 H6B 109.5 ?
C1 C6 H6B 109.5 ?
H6A C6 H6B 108.1 ?
C12 C7 C8 109.43(16) ?
C12 C7 P1 115.57(14) ?
C8 C7 P1 114.02(14) ?
C12 C7 H7 105.6 ?
C8 C7 H7 105.6 ?
P1 C7 H7 105.6 ?
C9 C8 C7 110.68(17) ?
C9 C8 H8A 109.5 ?
C7 C8 H8A 109.5 ?
C9 C8 H8B 109.5 ?
C7 C8 H8B 109.5 ?
H8A C8 H8B 108.1 ?
C8 C9 C10 111.84(18) ?
C8 C9 H9A 109.2 ?
C10 C9 H9A 109.2 ?
C8 C9 H9B 109.2 ?
C10 C9 H9B 109.2 ?
H9A C9 H9B 107.9 ?
C11 C10 C9 111.07(17) ?
C11 C10 H10A 109.4 ?
C9 C10 H10A 109.4 ?
C11 C10 H10B 109.4 ?
C9 C10 H10B 109.4 ?
H10A C10 H10B 108.0 ?
C10 C11 C12 111.50(18) ?
C10 C11 H11A 109.3 ?
C12 C11 H11A 109.3 ?
C10 C11 H11B 109.3 ?
C12 C11 H11B 109.3 ?
H11A C11 H11B 108.0 ?
C11 C12 C7 110.79(17) ?
C11 C12 H12A 109.5 ?
C7 C12 H12A 109.5 ?
C11 C12 H12B 109.5 ?
C7 C12 H12B 109.5 ?
H12A C12 H12B 108.1 ?
C14 C13 C18 109.56(17) ?
C14 C13 P1 117.35(14) ?
C18 C13 P1 111.25(14) ?
C14 C13 H13 106.0 ?
C18 C13 H13 106.0 ?
P1 C13 H13 106.0 ?
C15 C14 C13 110.60(18) ?
C15 C14 H14A 109.5 ?
C13 C14 H14A 109.5 ?
C15 C14 H14B 109.5 ?
C13 C14 H14B 109.5 ?
H14A C14 H14B 108.1 ?
C16 C15 C14 111.05(19) ?
C16 C15 H15A 109.4 ?
C14 C15 H15A 109.4 ?
C16 C15 H15B 109.4 ?
C14 C15 H15B 109.4 ?
H15A C15 H15B 108.0 ?
C17 C16 C15 111.14(18) ?
C17 C16 H16A 109.4 ?
C15 C16 H16A 109.4 ?
C17 C16 H16B 109.4 ?
C15 C16 H16B 109.4 ?
H16A C16 H16B 108.0 ?
C16 C17 C18 110.96(19) ?
C16 C17 H17A 109.4 ?
C18 C17 H17A 109.4 ?
C16 C17 H17B 109.4 ?
C18 C17 H17B 109.4 ?
H17A C17 H17B 108.0 ?
C17 C18 C13 111.08(18) ?
C17 C18 H18A 109.4 ?
C13 C18 H18A 109.4 ?
C17 C18 H18B 109.4 ?
C13 C18 H18B 109.4 ?
H18A C18 H18B 108.0 ?
C24 C19 C20 109.13(16) ?
C24 C19 P2 120.69(14) ?
C20 C19 P2 110.55(14) ?
C24 C19 H19 105.0 ?
C20 C19 H19 105.0 ?
P2 C19 H19 105.0 ?
C21 C20 C19 110.18(17) ?
C21 C20 H20A 109.6 ?
C19 C20 H20A 109.6 ?
C21 C20 H20B 109.6 ?
C19 C20 H20B 109.6 ?
H20A C20 H20B 108.1 ?
C20 C21 C22 110.89(17) ?
C20 C21 H21A 109.5 ?
C22 C21 H21A 109.5 ?
C20 C21 H21B 109.5 ?
C22 C21 H21B 109.5 ?
H21A C21 H21B 108.0 ?
C23 C22 C21 111.20(17) ?
C23 C22 H22A 109.4 ?
C21 C22 H22A 109.4 ?
C23 C22 H22B 109.4 ?
C21 C22 H22B 109.4 ?
H22A C22 H22B 108.0 ?
C22 C23 C24 112.36(18) ?
C22 C23 H23A 109.1 ?
C24 C23 H23A 109.1 ?
C22 C23 H23B 109.1 ?
C24 C23 H23B 109.1 ?
H23A C23 H23B 107.9 ?
C19 C24 C23 109.76(17) ?
C19 C24 H24A 109.7 ?
C23 C24 H24A 109.7 ?
C19 C24 H24B 109.7 ?
C23 C24 H24B 109.7 ?
H24A C24 H24B 108.2 ?
C26 C25 C30 109.23(16) ?
C26 C25 P2 112.17(14) ?
C30 C25 P2 114.74(14) ?
C26 C25 H25 106.7 ?
C30 C25 H25 106.7 ?
P2 C25 H25 106.7 ?
C27 C26 C25 111.55(17) ?
C27 C26 H26A 109.3 ?
C25 C26 H26A 109.3 ?
C27 C26 H26B 109.3 ?
C25 C26 H26B 109.3 ?
H26A C26 H26B 108.0 ?
C26 C27 C28 111.42(18) ?
C26 C27 H27A 109.3 ?
C28 C27 H27A 109.3 ?
C26 C27 H27B 109.3 ?
C28 C27 H27B 109.3 ?
H27A C27 H27B 108.0 ?
C29 C28 C27 111.06(18) ?
C29 C28 H28A 109.4 ?
C27 C28 H28A 109.4 ?
C29 C28 H28B 109.4 ?
C27 C28 H28B 109.4 ?
H28A C28 H28B 108.0 ?
C28 C29 C30 111.33(18) ?
C28 C29 H29A 109.4 ?
C30 C29 H29A 109.4 ?
C28 C29 H29B 109.4 ?
C30 C29 H29B 109.4 ?
H29A C29 H29B 108.0 ?
C29 C30 C25 110.38(17) ?
C29 C30 H30A 109.6 ?
C25 C30 H30A 109.6 ?
C29 C30 H30B 109.6 ?
C25 C30 H30B 109.6 ?
H30A C30 H30B 108.1 ?
C32 C31 C36 109.65(16) ?
C32 C31 P2 115.24(14) ?
C36 C31 P2 113.67(14) ?
C32 C31 H31 105.8 ?
C36 C31 H31 105.8 ?
P2 C31 H31 105.8 ?
C33 C32 C31 111.58(17) ?
C33 C32 H32A 109.3 ?
C31 C32 H32A 109.3 ?
C33 C32 H32B 109.3 ?
C31 C32 H32B 109.3 ?
H32A C32 H32B 108.0 ?
C32 C33 C34 111.71(18) ?
C32 C33 H33A 109.3 ?
C34 C33 H33A 109.3 ?
C32 C33 H33B 109.3 ?
C34 C33 H33B 109.3 ?
H33A C33 H33B 107.9 ?
C33 C34 C35 110.77(18) ?
C33 C34 H34A 109.5 ?
C35 C34 H34A 109.5 ?
C33 C34 H34B 109.5 ?
C35 C34 H34B 109.5 ?
H34A C34 H34B 108.1 ?
C36 C35 C34 111.23(17) ?
C36 C35 H35A 109.4 ?
C34 C35 H35A 109.4 ?
C36 C35 H35B 109.4 ?
C34 C35 H35B 109.4 ?
H35A C35 H35B 108.0 ?
C35 C36 C31 111.27(17) ?
C35 C36 H36A 109.4 ?
C31 C36 H36A 109.4 ?
C35 C36 H36B 109.4 ?
C31 C36 H36B 109.4 ?
H36A C36 H36B 108.0 ?
C38 C37 H37A 109.5 ?
C38 C37 H37B 109.5 ?
H37A C37 H37B 109.5 ?
C38 C37 H37C 109.5 ?
H37A C37 H37C 109.5 ?
H37B C37 H37C 109.5 ?
O1 C38 C37 119.36(19) ?
O1 C38 C39 124.26(19) ?
C37 C38 C39 116.38(18) ?
C38 C39 H39A 109.5 ?
C38 C39 H39B 109.5 ?
H39A C39 H39B 109.5 ?
C38 C39 H39C 109.5 ?
H39A C39 H39C 109.5 ?
H39B C39 H39C 109.5 ?
C41 C40 H40A 109.5 ?
C41 C40 H40B 109.5 ?
H40A C40 H40B 109.5 ?
C41 C40 H40C 109.5 ?
H40A C40 H40C 109.5 ?
H40B C40 H40C 109.5 ?
O2 C41 C42 122.86(19) ?
O2 C41 C40 119.81(19) ?
C42 C41 C40 117.32(19) ?
C41 C42 H42A 109.5 ?
C41 C42 H42B 109.5 ?
H42A C42 H42B 109.5 ?
C41 C42 H42C 109.5 ?
H42A C42 H42C 109.5 ?
H42B C42 H42C 109.5 ?
C44 C43 H43A 109.5 ?
C44 C43 H43B 109.5 ?
H43A C43 H43B 109.5 ?
C44 C43 H43C 109.5 ?
H43A C43 H43C 109.5 ?
H43B C43 H43C 109.5 ?
O3 C44 C43 122.4(3) ?
O3 C44 C45 121.4(3) ?
C43 C44 C45 116.2(3) ?
C44 C45 H45A 109.5 ?
C44 C45 H45B 109.5 ?
H45A C45 H45B 109.5 ?
C44 C45 H45C 109.5 ?
H45A C45 H45C 109.5 ?
H45B C45 H45C 109.5 ?
F4 B1 F3 111.6 ?
F2A B1 F3A 110.2 ?
F4 B1 F1 110.7 ?
F2B B1 F1 115.2 ?
F2A B1 F1 111.6 ?
F3 B1 F1 110.0 ?
F3A B1 F1 112.0 ?
F2B B1 F4B 109.1 ?
F1 B1 F4B 111.0 ?
F2A B1 F4A 108.5 ?
F3A B1 F4A 106.2 ?
F1 B1 F4A 108.1 ?
F4 B1 F2 109.1 ?
F3 B1 F2 108.4 ?
F1 B1 F2 106.8 ?
F2B B1 F3B 107.7 ?
F1 B1 F3B 106.2 ?
F4B B1 F3B 107.4 ?

loop_
_geom_bond_atom_site_label_1
_geom_bond_atom_site_label_2
_geom_bond_distance
_geom_bond_publ_flag
Ir1 O2 2.2379(13) yes
Ir1 O1 2.2762(14) yes
Ir1 P2 2.3159(6) yes
Ir1 P1 2.3267(6) yes
Ir1 H1 1.501(14) ?
Ir1 H2 1.534(14) ?
P1 C1 1.852(2) ?
P1 C13 1.861(2) ?
P1 C7 1.870(2) ?
P2 C25 1.858(2) ?
P2 C31 1.858(2) ?
P2 C19 1.862(2) ?
O1 C38 1.226(2) ?
O2 C41 1.232(2) ?
C1 C2 1.539(3) ?
C1 C6 1.541(3) ?
C1 H1A 1.0000 ?
C2 C3 1.534(3) ?
C2 H2A 0.9900 ?
C2 H2B 0.9900 ?
C3 C4 1.528(3) ?
C3 H3A 0.9900 ?
C3 H3B 0.9900 ?
C4 C5 1.523(3) ?
C4 H4A 0.9900 ?
C4 H4B 0.9900 ?
C5 C6 1.535(3) ?
C5 H5A 0.9900 ?
C5 H5B 0.9900 ?
C6 H6A 0.9900 ?
C6 H6B 0.9900 ?
C7 C12 1.544(3) ?
C7 C8 1.545(3) ?
C7 H7 1.0000 ?
C8 C9 1.533(3) ?
C8 H8A 0.9900 ?
C8 H8B 0.9900 ?
C9 C10 1.537(3) ?
C9 H9A 0.9900 ?
C9 H9B 0.9900 ?
C10 C11 1.527(3) ?
C10 H10A 0.9900 ?
C10 H10B 0.9900 ?
C11 C12 1.531(3) ?
C11 H11A 0.9900 ?
C11 H11B 0.9900 ?
C12 H12A 0.9900 ?
C12 H12B 0.9900 ?
C13 C14 1.537(3) ?
C13 C18 1.538(3) ?
C13 H13 1.0000 ?
C14 C15 1.535(3) ?
C14 H14A 0.9900 ?
C14 H14B 0.9900 ?
C15 C16 1.527(3) ?
C15 H15A 0.9900 ?
C15 H15B 0.9900 ?
C16 C17 1.525(3) ?
C16 H16A 0.9900 ?
C16 H16B 0.9900 ?
C17 C18 1.529(3) ?
C17 H17A 0.9900 ?
C17 H17B 0.9900 ?
C18 H18A 0.9900 ?
C18 H18B 0.9900 ?
C19 C24 1.536(3) ?
C19 C20 1.542(3) ?
C19 H19 1.0000 ?
C20 C21 1.532(3) ?
C20 H20A 0.9900 ?
C20 H20B 0.9900 ?
C21 C22 1.533(3) ?
C21 H21A 0.9900 ?
C21 H21B 0.9900 ?
C22 C23 1.528(3) ?
C22 H22A 0.9900 ?
C22 H22B 0.9900 ?
C23 C24 1.537(3) ?
C23 H23A 0.9900 ?
C23 H23B 0.9900 ?
C24 H24A 0.9900 ?
C24 H24B 0.9900 ?
C25 C26 1.537(3) ?
C25 C30 1.541(3) ?
C25 H25 1.0000 ?
C26 C27 1.532(3) ?
C26 H26A 0.9900 ?
C26 H26B 0.9900 ?
C27 C28 1.533(3) ?
C27 H27A 0.9900 ?
C27 H27B 0.9900 ?
C28 C29 1.524(3) ?
C28 H28A 0.9900 ?
C28 H28B 0.9900 ?
C29 C30 1.531(3) ?
C29 H29A 0.9900 ?
C29 H29B 0.9900 ?
C30 H30A 0.9900 ?
C30 H30B 0.9900 ?
C31 C32 1.542(3) ?
C31 C36 1.547(3) ?
C31 H31 1.0000 ?
C32 C33 1.531(3) ?
C32 H32A 0.9900 ?
C32 H32B 0.9900 ?
C33 C34 1.534(3) ?
C33 H33A 0.9900 ?
C33 H33B 0.9900 ?
C34 C35 1.534(3) ?
C34 H34A 0.9900 ?
C34 H34B 0.9900 ?
C35 C36 1.532(3) ?
C35 H35A 0.9900 ?
C35 H35B 0.9900 ?
C36 H36A 0.9900 ?
C36 H36B 0.9900 ?
C37 C38 1.498(3) ?
C37 H37A 0.9800 ?
C37 H37B 0.9800 ?
C37 H37C 0.9800 ?
C38 C39 1.500(3) ?
C39 H39A 0.9800 ?
C39 H39B 0.9800 ?
C39 H39C 0.9800 ?
C40 C41 1.503(3) ?
C40 H40A 0.9800 ?
C40 H40B 0.9800 ?
C40 H40C 0.9800 ?
C41 C42 1.491(3) ?
C42 H42A 0.9800 ?
C42 H42B 0.9800 ?
C42 H42C 0.9800 ?
O3 C44 1.212(3) ?
C43 C44 1.480(4) ?
C43 H43A 0.9800 ?
C43 H43B 0.9800 ?
C43 H43C 0.9800 ?
C44 C45 1.491(4) ?
C45 H45A 0.9800 ?
C45 H45B 0.9800 ?
C45 H45C 0.9800 ?
B1 F4 1.3577 ?
B1 F2B 1.3643 ?
B1 F2A 1.3669 ?
B1 F3 1.3759 ?
B1 F3A 1.3901 ?
B1 F1 1.3917 ?
B1 F4B 1.3918 ?
B1 F4A 1.4045 ?
B1 F2 1.4100 ?
B1 F3B 1.4257 ?

loop_
_geom_hbond_atom_site_label_D
_geom_hbond_atom_site_label_H
_geom_hbond_atom_site_label_A
_geom_hbond_site_symmetry_A
_geom_hbond_distance_DH
_geom_hbond_distance_HA
_geom_hbond_distance_DA
_geom_hbond_angle_DHA
C8 H8A O1 . 0.99 2.49 3.358(3) 145.5
C18 H18A O2 . 0.99 2.45 3.207(3) 132.5
C36 H36B O1 . 0.99 2.50 3.347(3) 143.5
C39 H39A O2 . 0.98 2.45 3.304(3) 145.7
C39 H39B F4 2_645 0.98 2.54 3.441(3) 153.2
C40 H40B F1 4_475 0.98 2.51 3.434(3) 156.2

loop_
_geom_torsion_atom_site_label_1
_geom_torsion_atom_site_label_2
_geom_torsion_atom_site_label_3
_geom_torsion_atom_site_label_4
_geom_torsion
O2 Ir1 P1 C1 -113.65(8)
O1 Ir1 P1 C1 163.20(8)
P2 Ir1 P1 C1 36.70(12)
O2 Ir1 P1 C13 4.77(8)
O1 Ir1 P1 C13 -78.38(8)
P2 Ir1 P1 C13 155.12(10)
O2 Ir1 P1 C7 125.13(8)
O1 Ir1 P1 C7 41.98(8)
P2 Ir1 P1 C7 -84.52(11)
O2 Ir1 P2 C25 119.70(8)
O1 Ir1 P2 C25 -156.63(8)
P1 Ir1 P2 C25 -30.52(12)
O2 Ir1 P2 C31 -117.50(8)
O1 Ir1 P2 C31 -33.83(8)
P1 Ir1 P2 C31 92.28(11)
O2 Ir1 P2 C19 3.16(8)
O1 Ir1 P2 C19 86.82(8)
P1 Ir1 P2 C19 -147.07(10)
O2 Ir1 O1 C38 3.7(3)
P2 Ir1 O1 C38 -92.7(3)
P1 Ir1 O1 C38 98.3(3)
O1 Ir1 O2 C41 177.91(18)
P2 Ir1 O2 C41 -86.80(18)
P1 Ir1 O2 C41 86.44(18)
C13 P1 C1 C2 -58.05(16)
C7 P1 C1 C2 -167.56(14)
Ir1 P1 C1 C2 65.33(15)
C13 P1 C1 C6 177.58(15)
C7 P1 C1 C6 68.06(16)
Ir1 P1 C1 C6 -59.04(16)
C6 C1 C2 C3 -54.1(2)
P1 C1 C2 C3 -178.89(14)
C1 C2 C3 C4 54.5(2)
C2 C3 C4 C5 -56.7(2)
C3 C4 C5 C6 58.6(2)
C4 C5 C6 C1 -58.6(2)
C2 C1 C6 C5 56.3(2)
P1 C1 C6 C5 -178.36(14)
C1 P1 C7 C12 28.15(17)
C13 P1 C7 C12 -81.44(16)
Ir1 P1 C7 C12 153.54(12)
C1 P1 C7 C8 -99.95(15)
C13 P1 C7 C8 150.47(14)
Ir1 P1 C7 C8 25.45(16)
C12 C7 C8 C9 57.5(2)
P1 C7 C8 C9 -171.33(14)
C7 C8 C9 C10 -56.1(2)
C8 C9 C10 C11 54.2(2)
C9 C10 C11 C12 -54.6(2)
C10 C11 C12 C7 57.3(2)
C8 C7 C12 C11 -58.2(2)
P1 C7 C12 C11 171.50(14)
C1 P1 C13 C14 -47.42(18)
C7 P1 C13 C14 62.62(18)
Ir1 P1 C13 C14 -170.71(14)
C1 P1 C13 C18 -174.69(15)
C7 P1 C13 C18 -64.65(16)
Ir1 P1 C13 C18 62.02(16)
C18 C13 C14 C15 -57.5(2)
P1 C13 C14 C15 174.38(15)
C13 C14 C15 C16 57.1(3)
C14 C15 C16 C17 -55.8(3)
C15 C16 C17 C18 55.6(3)
C16 C17 C18 C13 -56.9(3)
C14 C13 C18 C17 57.7(2)
P1 C13 C18 C17 -170.95(15)
C25 P2 C19 C24 38.12(19)
C31 P2 C19 C24 -73.49(18)
Ir1 P2 C19 C24 161.87(15)
C25 P2 C19 C20 167.12(14)
C31 P2 C19 C20 55.51(16)
Ir1 P2 C19 C20 -69.13(15)
C24 C19 C20 C21 -60.8(2)
P2 C19 C20 C21 164.19(14)
C19 C20 C21 C22 58.3(2)
C20 C21 C22 C23 -54.1(2)
C21 C22 C23 C24 53.6(3)
C20 C19 C24 C23 59.1(2)
P2 C19 C24 C23 -171.23(16)
C22 C23 C24 C19 -56.3(2)
C31 P2 C25 C26 172.35(14)
C19 P2 C25 C26 60.98(16)
Ir1 P2 C25 C26 -61.28(15)
C31 P2 C25 C30 -62.25(17)
C19 P2 C25 C30 -173.62(15)
Ir1 P2 C25 C30 64.12(16)
C30 C25 C26 C27 57.2(2)
P2 C25 C26 C27 -174.40(15)
C25 C26 C27 C28 -55.4(2)
C26 C27 C28 C29 53.9(3)
C27 C28 C29 C30 -55.6(2)
C28 C29 C30 C25 58.3(2)
C26 C25 C30 C29 -58.3(2)
P2 C25 C30 C29 174.77(14)
C25 P2 C31 C32 -35.95(17)
C19 P2 C31 C32 72.68(16)
Ir1 P2 C31 C32 -163.16(12)
C25 P2 C31 C36 91.82(15)
C19 P2 C31 C36 -159.55(14)
Ir1 P2 C31 C36 -35.39(16)
C36 C31 C32 C33 55.9(2)
P2 C31 C32 C33 -174.35(14)
C31 C32 C33 C34 -55.8(2)
C32 C33 C34 C35 54.9(2)
C33 C34 C35 C36 -55.5(2)
C34 C35 C36 C31 57.0(2)
C32 C31 C36 C35 -56.5(2)
P2 C31 C36 C35 172.86(14)
Ir1 O1 C38 C37 -171.0(2)
Ir1 O1 C38 C39 8.8(4)
Ir1 O2 C41 C42 5.3(3)
Ir1 O2 C41 C40 -174.12(13)
